data_7250192
loop_
_publ_author_name
'Zieba, Sylwia'
'Dubis, Alina Teresa'
'Rusek, Michalina'
'Katrusiak, Andrzej'
'Gzella, Andrzej K.'
'Lapinski, Andrzej'

_publ_section_title
;
 Negative thermal expansion and linear compressibility in
 1H-imidazol-3-ium 2-hydroxybenzoate with a helical network of hydrogen
 bonds
;
_journal_name_full 'Physical Chemistry Chemical Physics'
_journal_paper_doi 10.1039/D4CP04519J
_journal_year 2025
_chemical_formula_moiety 'C7 H5 O3^-^, C3 H5 N2^+^'
_chemical_formula_sum 'C10 H10 N2 O3'
_chemical_formula_weight 206.20
_chemical_melting_point 402.0(10)
_chemical_name_systematic
;
Imidazolium 2-hydroxybenzoate
;
_space_group_crystal_system orthorhombic
_space_group_IT_number 61
_space_group_name_Hall '-P 2ac 2ab'
_space_group_name_H-M_alt 'P b c a'
_atom_sites_solution_hydrogens mixed
_atom_sites_solution_primary direct
_atom_sites_solution_secondary difmap
_audit_creation_method SHELXL-2018/3
_audit_update_record
;
2024-07-15 deposited with the CCDC.	2025-03-26 downloaded from the CCDC.
;
_cell_angle_alpha 90
_cell_angle_beta 90
_cell_angle_gamma 90
_cell_formula_units_Z 8
_cell_length_a 11.1043(5)
_cell_length_b 10.9664(5)
_cell_length_c 16.3069(9)
_cell_measurement_reflns_used 5447
_cell_measurement_temperature 180.0(1)
_cell_measurement_theta_max 28.56
_cell_measurement_theta_min 3.25
_cell_volume 1985.76(17)
_computing_cell_refinement 'CrysAlisPro 1.171.38.46 (Rigaku OD, 2015)'
_computing_data_collection 'CrysAlisPro 1.171.38.46 (Rigaku OD, 2015)'
_computing_data_reduction 'CrysAlisPro 1.171.38.46 (Rigaku OD, 2015)'
_computing_molecular_graphics 'ORTEP-3 for Windows (Farrugia, 2012)'
_computing_publication_material
; 
WINGX (Farrugia, 2012), OLEX2 v1.2-alpha (Dolomanov et al., 2009), 
PLATON (Spek, 2009)
;
_computing_structure_refinement 'SHELXL-2014 (Sheldrick, 2015)'
_computing_structure_solution 'SHELXT (Sheldrick, 2015)'
_diffrn_ambient_temperature 180.0(1)
_diffrn_detector_area_resol_mean 10.3991
_diffrn_measured_fraction_theta_full 0.998
_diffrn_measured_fraction_theta_max 0.915
_diffrn_measurement_device_type 'SuperNova, Dual, Cu at zero, Atlas'
_diffrn_measurement_method '\w scans'
_diffrn_radiation_type MoK\a
_diffrn_radiation_wavelength 0.71073
_diffrn_reflns_av_R_equivalents 0.0340
_diffrn_reflns_av_unetI/netI 0.0205
_diffrn_reflns_Laue_measured_fraction_full 0.998
_diffrn_reflns_Laue_measured_fraction_max 0.915
_diffrn_reflns_limit_h_max 14
_diffrn_reflns_limit_h_min -14
_diffrn_reflns_limit_k_max 14
_diffrn_reflns_limit_k_min -13
_diffrn_reflns_limit_l_max 21
_diffrn_reflns_limit_l_min -19
_diffrn_reflns_number 16741
_diffrn_reflns_point_group_measured_fraction_full 0.998
_diffrn_reflns_point_group_measured_fraction_max 0.915
_diffrn_reflns_theta_full 25.24
_diffrn_reflns_theta_max 29.64
_diffrn_reflns_theta_min 2.89
_diffrn_source 'micro-focus sealed X-ray tube'
_exptl_absorpt_coefficient_mu 0.104
_exptl_absorpt_correction_T_max 1.00000
_exptl_absorpt_correction_T_min 0.64014
_exptl_absorpt_correction_type multi-scan
_exptl_absorpt_process_details
;
CrysAlisPro 1.171.38.46 (Rigaku Oxford Diffraction, 2015)
Empirical absorption correction using spherical harmonics,
 implemented in SCALE3 ABSPACK scaling algorithm.
;
_exptl_crystal_colour colourless
_exptl_crystal_density_diffrn 1.379
_exptl_crystal_description block
_exptl_crystal_F_000 864
_exptl_crystal_recrystallization_method 'Re-crystallisation from solvent: AcOEt'
_exptl_crystal_size_max 0.24
_exptl_crystal_size_mid 0.22
_exptl_crystal_size_min 0.11
_refine_diff_density_max 0.364
_refine_diff_density_min -0.182
_refine_diff_density_rms 0.052
_refine_ls_extinction_coef 0.0069(9)
_refine_ls_extinction_expression Fc^*^=kFc[1+0.001xFc^2^\l^3^/sin(2\q)]^-1/4^
_refine_ls_extinction_method 'SHELXL-2018/3 (Sheldrick 2018)'
_refine_ls_goodness_of_fit_ref 1.077
_refine_ls_hydrogen_treatment mixed
_refine_ls_matrix_type full
_refine_ls_number_parameters 149
_refine_ls_number_reflns 2567
_refine_ls_number_restraints 0
_refine_ls_restrained_S_all 1.077
_refine_ls_R_factor_all 0.0604
_refine_ls_R_factor_gt 0.0465
_refine_ls_shift/su_max 0.000
_refine_ls_shift/su_mean 0.000
_refine_ls_structure_factor_coef Fsqd
_refine_ls_weighting_details 'w=1/[\s^2^(Fo^2^)+(0.0393P)^2^+0.8890P] where P=(Fo^2^+2Fc^2^)/3'
_refine_ls_weighting_scheme calc
_refine_ls_wR_factor_gt 0.1049
_refine_ls_wR_factor_ref 0.1152
_reflns_Friedel_coverage 0.000
_reflns_number_gt 2058
_reflns_number_total 2567
_reflns_threshold_expression 'I > 2\s(I)'
_cod_data_source_file d4cp04519j2.cif
_cod_data_source_block shelx_CCDC3
_cod_depositor_comments
;
The following automatic conversions were performed:

data item '_chemical_melting_point' value '401-403' was changed to
'402.0(10)' -- the average value was taken and precision was
estimated.

Automatic conversion script
Id: cif_fix_values 8170 2020-07-09 18:12:32Z antanas 
;
_cod_database_code 7250192
_shelx_shelxl_version_number 2018/3
_shelx_space_group_comment
;
The symmetry employed for this shelxl refinement is uniquely defined
by the following loop, which should always be used as a source of
symmetry information in preference to the above space-group names.
They are only intended as comments.
;

loop_
_space_group_symop_operation_xyz
'x, y, z'
'-x+1/2, -y, z+1/2'
'-x, y+1/2, -z+1/2'
'x+1/2, -y+1/2, -z'
'-x, -y, -z'
'x-1/2, y, -z-1/2'
'x, -y-1/2, z-1/2'
'-x-1/2, y-1/2, z'

loop_
_atom_site_label
_atom_site_type_symbol
_atom_site_fract_x
_atom_site_fract_y
_atom_site_fract_z
_atom_site_U_iso_or_equiv
_atom_site_adp_type
_atom_site_occupancy
_atom_site_site_symmetry_order
_atom_site_calc_flag
_atom_site_refinement_flags_posn
_atom_site_refinement_flags_adp
_atom_site_refinement_flags_occupancy
_atom_site_disorder_assembly
_atom_site_disorder_group
N1A N 0.21025(11) 0.55465(12) 0.52359(8) 0.0369(3) Uani 1 1 d . . . . .
H1A H 0.275(2) 0.5239(19) 0.4956(13) 0.067(6) Uiso 1 1 d . . . . .
N2A N 0.07856(12) 0.68185(12) 0.56667(8) 0.0400(3) Uani 1 1 d . . . . .
H2A H 0.034(2) 0.752(2) 0.5752(14) 0.074(7) Uiso 1 1 d . . . . .
C1A C 0.17481(13) 0.66897(14) 0.51954(9) 0.0376(3) Uani 1 1 d . . . . .
H1AA H 0.211915 0.731546 0.488166 0.045 Uiso 1 1 calc R U . . .
C2A C 0.05357(16) 0.57263(17) 0.60136(10) 0.0476(4) Uani 1 1 d . . . . .
H2AA H -0.010572 0.555780 0.638203 0.057 Uiso 1 1 calc R U . . .
C3A C 0.13498(16) 0.49320(15) 0.57457(10) 0.0444(4) Uani 1 1 d . . . . .
H3AA H 0.139626 0.409207 0.588476 0.053 Uiso 1 1 calc R U . . .
C1B C 0.53892(11) 0.48468(12) 0.34041(8) 0.0288(3) Uani 1 1 d . . . . .
C2B C 0.57393(13) 0.36221(13) 0.33598(9) 0.0356(3) Uani 1 1 d . . . . .
C3B C 0.66261(15) 0.32570(16) 0.28100(10) 0.0460(4) Uani 1 1 d . . . . .
H3B H 0.686425 0.242564 0.278664 0.055 Uiso 1 1 calc R U . . .
C4B C 0.71563(14) 0.40934(17) 0.23023(10) 0.0471(4) Uani 1 1 d . . . . .
H4B H 0.776744 0.383872 0.193235 0.057 Uiso 1 1 calc R U . . .
C5B C 0.68127(15) 0.53048(16) 0.23220(9) 0.0445(4) Uani 1 1 d . . . . .
H5B H 0.717654 0.587839 0.196251 0.053 Uiso 1 1 calc R U . . .
C6B C 0.59348(13) 0.56738(14) 0.28694(9) 0.0363(3) Uani 1 1 d . . . . .
H6B H 0.569807 0.650609 0.288205 0.044 Uiso 1 1 calc R U . . .
C7B C 0.44516(12) 0.52571(12) 0.40008(8) 0.0291(3) Uani 1 1 d . . . . .
O8B O 0.42096(9) 0.63624(9) 0.40735(7) 0.0369(3) Uani 1 1 d . . . . .
O9B O 0.39104(9) 0.44290(9) 0.44130(6) 0.0347(3) Uani 1 1 d . . . . .
O10B O 0.52461(13) 0.27620(10) 0.38488(8) 0.0538(4) Uani 1 1 d . . . . .
H10B H 0.465(2) 0.324(2) 0.4156(14) 0.080(7) Uiso 1 1 d . . . . .

loop_
_atom_site_aniso_label
_atom_site_aniso_U_11
_atom_site_aniso_U_22
_atom_site_aniso_U_33
_atom_site_aniso_U_23
_atom_site_aniso_U_13
_atom_site_aniso_U_12
N1A 0.0300(6) 0.0438(7) 0.0370(7) -0.0035(5) 0.0005(5) 0.0080(5)
N2A 0.0357(7) 0.0403(7) 0.0439(7) -0.0090(6) -0.0039(6) 0.0105(5)
C1A 0.0352(7) 0.0382(8) 0.0395(8) 0.0056(6) -0.0031(6) -0.0045(6)
C2A 0.0400(9) 0.0616(11) 0.0411(9) 0.0032(8) 0.0079(7) -0.0060(7)
C3A 0.0509(9) 0.0368(8) 0.0456(9) 0.0075(7) -0.0017(7) -0.0006(7)
C1B 0.0243(6) 0.0339(7) 0.0281(7) -0.0011(5) -0.0030(5) -0.0033(5)
C2B 0.0354(7) 0.0373(8) 0.0340(7) 0.0022(6) 0.0021(6) 0.0031(6)
C3B 0.0436(9) 0.0490(9) 0.0453(9) -0.0035(7) 0.0068(7) 0.0124(7)
C4B 0.0333(8) 0.0685(11) 0.0395(9) -0.0114(8) 0.0089(6) -0.0036(7)
C5B 0.0423(9) 0.0574(10) 0.0340(8) -0.0048(7) 0.0066(7) -0.0200(7)
C6B 0.0386(8) 0.0373(8) 0.0329(7) -0.0020(6) -0.0014(6) -0.0105(6)
C7B 0.0230(6) 0.0338(7) 0.0305(7) -0.0030(5) -0.0046(5) -0.0023(5)
O8B 0.0314(5) 0.0314(5) 0.0479(6) -0.0077(4) 0.0000(4) -0.0015(4)
O9B 0.0314(5) 0.0361(5) 0.0367(5) -0.0008(4) 0.0063(4) -0.0031(4)
O10B 0.0715(9) 0.0346(6) 0.0551(8) 0.0104(5) 0.0238(6) 0.0113(6)

loop_
_atom_type_symbol
_atom_type_description
_atom_type_scat_dispersion_real
_atom_type_scat_dispersion_imag
_atom_type_scat_source
C C 0.0033 0.0016 'International Tables Vol C Tables 4.2.6.8 and 6.1.1.4'
H H 0.0000 0.0000 'International Tables Vol C Tables 4.2.6.8 and 6.1.1.4'
N N 0.0061 0.0033 'International Tables Vol C Tables 4.2.6.8 and 6.1.1.4'
O O 0.0106 0.0060 'International Tables Vol C Tables 4.2.6.8 and 6.1.1.4'

loop_
_geom_angle_atom_site_label_1
_geom_angle_atom_site_label_2
_geom_angle_atom_site_label_3
_geom_angle
_geom_angle_site_symmetry_1
_geom_angle_site_symmetry_3
_geom_angle_publ_flag
C1A N1A C3A 108.64(13) . . ?
C1A N1A H1A 124.1(13) . . ?
C3A N1A H1A 127.3(13) . . ?
C1A N2A C2A 108.29(13) . . ?
C1A N2A H2A 127.5(14) . . ?
C2A N2A H2A 124.2(14) . . ?
N1A C1A N2A 108.30(14) . . ?
N1A C1A H1AA 125.9 . . ?
N2A C1A H1AA 125.9 . . ?
C3A C2A N2A 107.65(15) . . ?
C3A C2A H2AA 126.2 . . ?
N2A C2A H2AA 126.2 . . ?
C2A C3A N1A 107.13(14) . . ?
C2A C3A H3AA 126.4 . . ?
N1A C3A H3AA 126.4 . . ?
C6B C1B C2B 118.06(13) . . ?
C6B C1B C7B 120.88(13) . . ?
C2B C1B C7B 121.05(12) . . ?
O10B C2B C3B 117.81(14) . . ?
O10B C2B C1B 121.79(13) . . ?
C3B C2B C1B 120.40(14) . . ?
C4B C3B C2B 120.10(15) . . ?
C4B C3B H3B 119.9 . . ?
C2B C3B H3B 119.9 . . ?
C3B C4B C5B 120.75(15) . . ?
C3B C4B H4B 119.6 . . ?
C5B C4B H4B 119.6 . . ?
C6B C5B C4B 119.40(15) . . ?
C6B C5B H5B 120.3 . . ?
C4B C5B H5B 120.3 . . ?
C5B C6B C1B 121.27(15) . . ?
C5B C6B H6B 119.4 . . ?
C1B C6B H6B 119.4 . . ?
O8B C7B O9B 122.59(13) . . ?
O8B C7B C1B 120.31(12) . . ?
O9B C7B C1B 117.10(12) . . ?
C2B O10B H10B 101.6(14) . . ?

loop_
_geom_bond_atom_site_label_1
_geom_bond_atom_site_label_2
_geom_bond_distance
_geom_bond_site_symmetry_2
_geom_bond_publ_flag
N1A C1A 1.3156(19) . ?
N1A C3A 1.358(2) . ?
N1A H1A 0.92(2) . ?
N2A C1A 1.324(2) . ?
N2A C2A 1.353(2) . ?
N2A H2A 0.93(2) . ?
C1A H1AA 0.9500 . ?
C2A C3A 1.329(2) . ?
C2A H2AA 0.9500 . ?
C3A H3AA 0.9500 . ?
C1B C6B 1.3964(19) . ?
C1B C2B 1.400(2) . ?
C1B C7B 1.4944(19) . ?
C2B O10B 1.3511(18) . ?
C2B C3B 1.391(2) . ?
C3B C4B 1.369(2) . ?
C3B H3B 0.9500 . ?
C4B C5B 1.383(2) . ?
C4B H4B 0.9500 . ?
C5B C6B 1.382(2) . ?
C5B H5B 0.9500 . ?
C6B H6B 0.9500 . ?
C7B O8B 1.2472(17) . ?
C7B O9B 1.2797(16) . ?
O10B H10B 0.98(3) . ?

loop_
_geom_torsion_atom_site_label_1
_geom_torsion_atom_site_label_2
_geom_torsion_atom_site_label_3
_geom_torsion_atom_site_label_4
_geom_torsion
_geom_torsion_site_symmetry_1
_geom_torsion_site_symmetry_2
_geom_torsion_site_symmetry_3
_geom_torsion_site_symmetry_4
_geom_torsion_publ_flag
C3A N1A C1A N2A -0.08(18) . . . . ?
C2A N2A C1A N1A 0.26(18) . . . . ?
C1A N2A C2A C3A -0.34(19) . . . . ?
N2A C2A C3A N1A 0.29(19) . . . . ?
C1A N1A C3A C2A -0.13(19) . . . . ?
C6B C1B C2B O10B -179.25(14) . . . . ?
C7B C1B C2B O10B 0.2(2) . . . . ?
C6B C1B C2B C3B 1.5(2) . . . . ?
C7B C1B C2B C3B -179.03(13) . . . . ?
O10B C2B C3B C4B -179.85(15) . . . . ?
C1B C2B C3B C4B -0.6(2) . . . . ?
C2B C3B C4B C5B -0.7(3) . . . . ?
C3B C4B C5B C6B 0.9(2) . . . . ?
C4B C5B C6B C1B 0.1(2) . . . . ?
C2B C1B C6B C5B -1.3(2) . . . . ?
C7B C1B C6B C5B 179.26(13) . . . . ?
C6B C1B C7B O8B -5.60(19) . . . . ?
C2B C1B C7B O8B 174.94(13) . . . . ?
C6B C1B C7B O9B 173.32(12) . . . . ?
C2B C1B C7B O9B -6.14(19) . . . . ?
